data_4339179
loop_
_publ_author_name
'Timofte, Tudor'
'Pitula, Slawomir'
'Mudring, Anja-Verena'

_publ_section_title
;
 Ionic liquids with perfluorinated alkoxyaluminates.
;
_journal_issue 26
_journal_name_full 'Inorganic chemistry'
_journal_page_first 10938
_journal_page_last 10940
_journal_paper_doi 10.1021/ic7009995
_journal_volume 46
_journal_year 2007
_chemical_formula_sum 'C20 H19 Al F24 N2 O4'
_chemical_formula_weight 834.35
_chemical_name_systematic
;
 ?
;
_space_group_IT_number 14
_symmetry_space_group_name_Hall '-P 2ybc'
_symmetry_space_group_name_H-M 'P 1 21/c 1'
_atom_sites_solution_hydrogens geom
_atom_sites_solution_primary direct
_atom_sites_solution_secondary difmap
_audit_creation_method SHELXL
_cell_angle_alpha 90.00
_cell_angle_beta 90.868(12)
_cell_angle_gamma 90.00
_cell_formula_units_Z 4
_cell_length_a 16.204(2)
_cell_length_b 11.0870(13)
_cell_length_c 17.977(3)
_cell_measurement_temperature 173(2)
_cell_volume 3229.3(8)
_computing_structure_refinement 'SHELXL-93 (Sheldrick, 1993)'
_diffrn_ambient_temperature 173(2)
_diffrn_radiation_monochromator graphite
_diffrn_radiation_source 'fine-focus sealed tube'
_diffrn_radiation_type MoK\a
_diffrn_radiation_wavelength 0.71073
_diffrn_reflns_av_R_equivalents 0.0764
_diffrn_reflns_av_sigmaI/netI 0.0640
_diffrn_reflns_limit_h_max 19
_diffrn_reflns_limit_h_min -19
_diffrn_reflns_limit_k_max 13
_diffrn_reflns_limit_k_min -13
_diffrn_reflns_limit_l_max 21
_diffrn_reflns_limit_l_min -21
_diffrn_reflns_number 21653
_diffrn_reflns_theta_max 20.00
_diffrn_reflns_theta_min 2.16
_exptl_absorpt_coefficient_mu 0.232
_exptl_crystal_density_diffrn 1.716
_exptl_crystal_F_000 1656
_refine_diff_density_max 0.318
_refine_diff_density_min -0.215
_refine_diff_density_rms 0.035
_refine_ls_extinction_method none
_refine_ls_goodness_of_fit_all 0.886
_refine_ls_goodness_of_fit_obs 1.134
_refine_ls_matrix_type full
_refine_ls_number_parameters 478
_refine_ls_number_reflns 3018
_refine_ls_number_restraints 0
_refine_ls_restrained_S_all 0.888
_refine_ls_restrained_S_obs 1.134
_refine_ls_R_factor_all 0.0901
_refine_ls_R_factor_obs 0.0451
_refine_ls_shift/esd_max 0.001
_refine_ls_shift/esd_mean 0.000
_refine_ls_structure_factor_coef Fsqd
_refine_ls_weighting_details 'w=1/[\s^2^(Fo^2^)+(0.0551P)^2^+0.0000P] where P=(Fo^2^+2Fc^2^)/3'
_refine_ls_weighting_scheme calc
_refine_ls_wR_factor_all 0.1073
_refine_ls_wR_factor_obs 0.0957
_reflns_number_observed 1707
_reflns_number_total 3020
_reflns_observed_criterion >2sigma(I)
_cod_data_source_file ic7009995-file002.cif
_cod_data_source_block abscor
_cod_depositor_comments
;
The following automatic conversions were performed:

'_refine_ls_weighting_scheme' value 'calc
w=1/[\s^2^(Fo^2^)+(0.0551P)^2^+0.0000P] where P=(Fo^2^+2Fc^2^)/3' was
changed to 'calc'. New tag '_refine_ls_weighting_details' was
created. The value of the new tag was set to
'w=1/[\s^2^(Fo^2^)+(0.0551P)^2^+0.0000P] where P=(Fo^2^+2Fc^2^)/3'.

Automatic conversion script
Id: cif_fix_values 3143 2015-03-26 13:38:13Z robertas 
;
_cod_database_code 4339179

loop_
_symmetry_equiv_pos_as_xyz
'x, y, z'
'-x, y+1/2, -z+1/2'
'-x, -y, -z'
'x, -y-1/2, z-1/2'

loop_
_atom_site_aniso_label
_atom_site_aniso_U_11
_atom_site_aniso_U_22
_atom_site_aniso_U_33
_atom_site_aniso_U_23
_atom_site_aniso_U_13
_atom_site_aniso_U_12
Al1 0.0558(10) 0.0568(11) 0.0618(10) -0.0037(9) -0.0037(8) -0.0015(9)
F1 0.220(5) 0.112(3) 0.143(4) 0.024(3) 0.041(3) -0.053(4)
F2 0.144(5) 0.282(8) 0.201(6) -0.044(5) 0.041(4) -0.120(5)
F3 0.324(9) 0.251(8) 0.154(5) 0.079(5) -0.119(6) -0.144(7)
F4 0.185(5) 0.116(4) 0.185(5) 0.021(3) -0.039(4) -0.022(4)
F5 0.371(10) 0.099(4) 0.171(5) -0.002(4) 0.134(6) -0.008(5)
F6 0.197(5) 0.211(6) 0.180(5) -0.067(4) -0.050(4) -0.090(4)
F7 0.288(8) 0.088(4) 0.311(9) 0.008(5) -0.064(6) -0.046(5)
F8 0.106(3) 0.102(3) 0.130(3) 0.017(3) 0.030(2) -0.003(2)
F9 0.145(4) 0.232(6) 0.270(7) -0.006(5) 0.046(5) 0.106(5)
F10 0.154(4) 0.220(6) 0.167(5) 0.025(4) -0.080(4) 0.000(4)
F11 0.232(6) 0.061(3) 0.283(7) 0.010(4) 0.070(5) -0.017(3)
F12 0.123(4) 0.136(5) 0.463(13) 0.005(6) -0.073(6) 0.055(4)
F13 0.260(7) 0.112(4) 0.228(6) -0.036(5) 0.058(6) 0.016(4)
F14 0.117(3) 0.158(4) 0.117(3) -0.040(3) -0.010(3) -0.037(3)
F15 0.064(2) 0.153(4) 0.190(4) 0.009(3) 0.002(2) 0.024(3)
F16 0.150(4) 0.123(3) 0.137(4) -0.045(3) -0.001(3) -0.038(3)
F17 0.171(4) 0.127(4) 0.073(3) -0.008(2) -0.030(2) 0.035(3)
F18 0.147(3) 0.116(3) 0.119(3) -0.032(3) 0.009(3) 0.055(3)
F19 0.078(3) 0.147(4) 0.176(4) -0.024(3) 0.034(3) -0.029(3)
F20 0.110(3) 0.107(3) 0.176(4) 0.019(3) 0.034(3) 0.049(3)
F21 0.146(4) 0.189(5) 0.096(3) -0.043(3) 0.037(3) 0.018(3)
F22 0.123(3) 0.071(3) 0.106(3) 0.016(2) -0.005(2) -0.024(2)
F23 0.064(2) 0.114(3) 0.183(4) -0.025(3) 0.004(2) 0.001(2)
F24 0.152(3) 0.108(3) 0.086(3) -0.014(2) -0.020(2) -0.039(2)
O1 0.072(2) 0.055(2) 0.079(3) 0.013(2) -0.007(2) -0.007(2)
O2 0.057(2) 0.107(3) 0.083(3) -0.013(3) -0.014(2) -0.012(2)
O3 0.083(3) 0.049(2) 0.055(2) -0.007(2) -0.003(2) 0.001(2)
O4 0.065(2) 0.083(3) 0.068(2) -0.001(2) 0.011(2) 0.017(2)
C1 0.092(6) 0.084(6) 0.084(5) -0.005(4) 0.013(4) 0.008(5)
C2 0.056(4) 0.081(5) 0.096(5) -0.020(4) -0.006(4) -0.003(4)
C3 0.072(4) 0.049(4) 0.057(4) -0.004(3) 0.007(3) 0.002(3)
C4 0.081(5) 0.093(6) 0.095(5) 0.004(5) -0.002(4) 0.011(5)
C5 0.176(9) 0.091(7) 0.127(9) 0.050(7) 0.035(7) -0.016(7)
C6 0.067(4) 0.071(5) 0.064(4) 0.001(3) -0.003(3) 0.008(4)
C7 0.097(6) 0.076(5) 0.097(6) -0.022(5) -0.006(5) 0.014(5)
C8 0.084(4) 0.048(5) 0.096(6) 0.016(4) -0.005(4) -0.001(4)
C9 0.079(6) 0.134(8) 0.121(7) -0.009(6) -0.017(5) 0.002(6)
C10 0.188(11) 0.071(7) 0.155(9) 0.018(7) 0.026(8) -0.008(8)
C11 0.134(8) 0.123(9) 0.141(9) -0.041(7) -0.017(7) -0.034(7)
C12 0.094(5) 0.059(5) 0.075(5) 0.001(4) -0.008(4) -0.010(4)
C13 0.088(5) 0.063(5) 0.090(6) 0.020(4) -0.027(5) -0.010(5)
C14 0.110(7) 0.103(6) 0.092(6) 0.031(5) 0.004(5) -0.014(6)
C15 0.111(8) 0.084(6) 0.102(7) 0.025(5) -0.027(5) -0.007(5)
C16 0.107(6) 0.100(6) 0.162(7) -0.006(5) -0.012(6) 0.016(6)
C17 0.097(6) 0.146(7) 0.151(7) 0.029(6) -0.001(6) -0.015(5)
C18 0.110(8) 0.189(11) 0.194(10) -0.054(9) -0.005(7) 0.038(8)
C19 0.111(7) 0.151(9) 0.242(12) -0.061(9) -0.005(7) 0.002(7)
C20 0.108(6) 0.144(7) 0.173(8) 0.025(6) -0.035(6) -0.012(6)
N1 0.084(5) 0.082(4) 0.090(4) 0.014(3) -0.011(4) -0.015(4)
N2 0.098(5) 0.073(4) 0.087(4) 0.016(3) -0.012(4) -0.006(4)

loop_
_atom_site_label
_atom_site_type_symbol
_atom_site_fract_x
_atom_site_fract_y
_atom_site_fract_z
_atom_site_U_iso_or_equiv
_atom_site_thermal_displace_type
_atom_site_occupancy
_atom_site_calc_flag
_atom_site_refinement_flags
Al1 Al 0.25951(9) 0.23123(14) 0.03898(9) 0.0582(5) Uani 1 d .
F1 F 0.3300(3) 0.5098(4) -0.1679(2) 0.158(2) Uani 1 d .
F2 F 0.5111(4) 0.3650(7) 0.0906(4) 0.209(3) Uani 1 d .
F3 F 0.2118(6) 0.4238(7) -0.1707(3) 0.244(4) Uani 1 d .
F4 F 0.3773(4) 0.0800(4) 0.1761(3) 0.163(2) Uani 1 d .
F5 F 0.3200(5) 0.3207(5) -0.1566(3) 0.212(3) Uani 1 d .
F6 F 0.4819(3) 0.4106(5) 0.2027(3) 0.197(3) Uani 1 d .
F7 F 0.4117(5) 0.4789(5) 0.1127(4) 0.230(3) Uani 1 d .
F8 F 0.0482(2) 0.1592(4) 0.1870(2) 0.1123(12) Uani 1 d .
F9 F 0.4905(4) 0.1287(6) 0.1270(4) 0.215(3) Uani 1 d .
F10 F 0.4660(3) 0.1808(5) 0.2364(3) 0.181(2) Uani 1 d .
F11 F 0.2818(4) 0.6441(4) -0.0550(3) 0.191(2) Uani 1 d .
F12 F 0.1643(4) 0.5611(5) -0.0561(5) 0.242(4) Uani 1 d .
F13 F 0.2380(4) 0.5553(5) 0.0380(5) 0.199(3) Uani 1 d .
F14 F 0.0402(2) 0.1637(4) 0.0702(2) 0.131(2) Uani 1 d .
F15 F -0.0195(2) 0.2994(4) 0.1346(2) 0.135(2) Uani 1 d .
F16 F 0.2047(3) 0.4536(4) 0.1865(2) 0.137(2) Uani 1 d .
F17 F 0.1578(3) 0.3157(4) 0.2544(2) 0.1241(15) Uani 1 d .
F18 F 0.0778(3) 0.4504(4) 0.2128(2) 0.1269(14) Uani 1 d .
F19 F 0.3852(2) 0.0832(4) -0.0915(2) 0.133(2) Uani 1 d .
F20 F 0.3453(2) -0.0940(4) -0.0696(3) 0.1304(15) Uani 1 d .
F21 F 0.3217(3) -0.0144(4) -0.1752(2) 0.144(2) Uani 1 d .
F22 F 0.1818(2) -0.1254(3) -0.0419(2) 0.1000(11) Uani 1 d .
F23 F 0.1031(2) 0.0225(4) -0.0632(2) 0.1206(14) Uani 1 d .
F24 F 0.1629(2) -0.0672(3) -0.1528(2) 0.1154(13) Uani 1 d .
O1 O 0.2348(2) 0.3360(3) -0.0294(2) 0.0687(10) Uani 1 d .
O2 O 0.3588(2) 0.2582(4) 0.0716(2) 0.0825(12) Uani 1 d .
O3 O 0.2535(2) 0.0883(3) -0.0006(2) 0.0621(9) Uani 1 d .
O4 O 0.1924(2) 0.2369(3) 0.1121(2) 0.0721(10) Uani 1 d .
C1 C 0.3236(4) 0.0079(7) -0.1031(4) 0.087(2) Uani 1 d .
C2 C 0.3917(4) 0.2795(6) 0.1400(4) 0.078(2) Uani 1 d .
C3 C 0.2444(3) 0.0595(5) -0.0747(3) 0.059(2) Uani 1 d .
C4 C 0.0480(4) 0.2334(7) 0.1300(4) 0.090(2) Uani 1 d .
C5 C 0.2870(7) 0.4168(9) -0.1393(6) 0.131(3) Uani 1 d .
C6 C 0.1253(4) 0.3089(5) 0.1252(3) 0.067(2) Uani 1 d .
C7 C 0.1403(5) 0.3799(7) 0.1958(4) 0.090(2) Uani 1 d .
C8 C 0.2777(4) 0.4326(5) -0.0566(4) 0.076(2) Uani 1 d .
H8 H 0.3340(4) 0.4326(5) -0.0331(4) 0.091 Uiso 1 calc R
C9 C 0.4333(5) 0.1655(9) 0.1683(5) 0.112(2) Uani 1 d .
C10 C 0.2365(8) 0.5496(8) -0.0379(7) 0.138(3) Uani 1 d .
C11 C 0.4508(7) 0.3837(10) 0.1356(6) 0.133(3) Uani 1 d .
C12 C 0.1723(4) -0.0275(6) -0.0834(4) 0.076(2) Uani 1 d .
C13 C 0.2839(6) 0.8669(6) 0.1198(4) 0.081(2) Uani 1 d .
C14 C 0.2586(7) 0.7653(8) 0.2197(4) 0.102(2) Uani 1 d .
C15 C 0.3323(6) 0.7373(7) 0.1983(5) 0.099(2) Uani 1 d .
C16 C 0.1464(5) 0.9084(7) 0.1723(5) 0.123(3) Uani 1 d .
H16A H 0.1407(5) 0.9462(7) 0.2218(5) 0.148 Uiso 1 calc R
H16B H 0.1449(5) 0.9738(7) 0.1347(5) 0.148 Uiso 1 calc R
C17 C 0.4256(5) 0.7938(7) 0.0934(4) 0.131(3) Uani 1 d .
H17A H 0.4636(5) 0.7362(7) 0.1170(4) 0.157 Uiso 1 calc R
H17B H 0.4511(5) 0.8739(7) 0.0927(4) 0.157 Uiso 1 calc R
H17C H 0.4132(5) 0.7680(7) 0.0423(4) 0.157 Uiso 1 calc R
C18 C 0.0762(6) 0.8286(11) 0.1590(6) 0.164(4) Uani 1 d .
H18A H 0.0680(6) 0.7853(11) 0.2064(6) 0.197 Uiso 1 calc R
H18B H 0.0279(6) 0.8826(11) 0.1527(6) 0.197 Uiso 1 calc R
C19 C 0.0681(5) 0.7473(9) 0.1073(7) 0.168(4) Uani 1 d .
H19A H 0.1150(5) 0.6909(9) 0.1143(7) 0.202 Uiso 1 calc R
H19B H 0.0773(5) 0.7893(9) 0.0595(7) 0.202 Uiso 1 calc R
C20 C -0.0079(5) 0.6696(7) 0.0954(5) 0.142(3) Uani 1 d .
H20A H 0.0007(5) 0.6153(7) 0.0532(5) 0.170 Uiso 1 calc R
H20B H -0.0558(5) 0.7212(7) 0.0851(5) 0.170 Uiso 1 calc R
H20C H -0.0177(5) 0.6219(7) 0.1404(5) 0.170 Uiso 1 calc R
N1 N 0.3492(4) 0.7988(6) 0.1354(4) 0.0851(15) Uani 1 d .
N2 N 0.2279(4) 0.8481(5) 0.1693(4) 0.086(2) Uani 1 d .
H1 H 0.2254(34) 0.1251(53) -0.1063(30) 0.103 Uiso 1 d .
H2 H 0.3491(35) 0.3002(49) 0.1816(31) 0.103 Uiso 1 d .
H3 H 0.1148(36) 0.3636(53) 0.0883(32) 0.103 Uiso 1 d .
H4 H 0.2782(34) 0.9281(54) 0.0779(31) 0.103 Uiso 1 d .
H6 H 0.3679(38) 0.6776(55) 0.2196(33) 0.103 Uiso 1 d .
H5 H 0.2188(37) 0.7475(55) 0.2549(33) 0.103 Uiso 1 d .

loop_
_atom_type_symbol
_atom_type_description
_atom_type_scat_dispersion_real
_atom_type_scat_dispersion_imag
_atom_type_scat_source
C C 0.0033 0.0016 'International Tables Vol C Tables 4.2.6.8 and 6.1.1.4'
Al Al 0.0645 0.0514 'International Tables Vol C Tables 4.2.6.8 and 6.1.1.4'
F F 0.0171 0.0103 'International Tables Vol C Tables 4.2.6.8 and 6.1.1.4'
N N 0.0061 0.0033 'International Tables Vol C Tables 4.2.6.8 and 6.1.1.4'
O O 0.0106 0.0060 'International Tables Vol C Tables 4.2.6.8 and 6.1.1.4'
H H 0.0000 0.0000 'International Tables Vol C Tables 4.2.6.8 and 6.1.1.4'

loop_
_geom_angle_atom_site_label_1
_geom_angle_atom_site_label_2
_geom_angle_atom_site_label_3
_geom_angle
O4 Al1 O2 109.3(2)
O4 Al1 O1 112.1(2)
O2 Al1 O1 109.1(2)
O4 Al1 O3 108.3(2)
O2 Al1 O3 110.0(2)
O1 Al1 O3 108.0(2)
C8 O1 Al1 131.5(3)
C2 O2 Al1 133.6(4)
C3 O3 Al1 127.8(3)
C6 O4 Al1 131.7(3)
F19 C1 F21 106.4(6)
F19 C1 F20 105.9(6)
F21 C1 F20 106.8(6)
F19 C1 C3 110.8(6)
F21 C1 C3 113.4(6)
F20 C1 C3 113.1(6)
O2 C2 C11 109.2(6)
O2 C2 C9 109.0(6)
C11 C2 C9 112.2(7)
O3 C3 C1 109.7(5)
O3 C3 C12 108.6(5)
C1 C3 C12 112.5(5)
F8 C4 F15 106.9(6)
F8 C4 F14 105.4(6)
F15 C4 F14 107.7(6)
F8 C4 C6 113.5(6)
F15 C4 C6 112.7(6)
F14 C4 C6 110.1(6)
F5 C5 F3 109.8(11)
F5 C5 F1 109.7(8)
F3 C5 F1 105.5(8)
F5 C5 C8 113.5(8)
F3 C5 C8 107.8(8)
F1 C5 C8 110.3(9)
O4 C6 C7 109.4(5)
O4 C6 C4 110.4(5)
C7 C6 C4 111.3(6)
F17 C7 F18 107.2(6)
F17 C7 F16 106.0(6)
F18 C7 F16 105.7(6)
F17 C7 C6 115.2(6)
F18 C7 C6 112.9(6)
F16 C7 C6 109.2(6)
O1 C8 C10 111.5(6)
O1 C8 C5 108.6(5)
C10 C8 C5 111.9(7)
F9 C9 F4 110.0(9)
F9 C9 F10 107.2(7)
F4 C9 F10 105.0(8)
F9 C9 C2 113.4(8)
F4 C9 C2 109.3(6)
F10 C9 C2 111.7(7)
F12 C10 F11 113.0(9)
F12 C10 F13 105.5(10)
F11 C10 F13 101.2(9)
F12 C10 C8 117.4(9)
F11 C10 C8 112.5(9)
F13 C10 C8 105.2(8)
F2 C11 F7 107.7(10)
F2 C11 F6 108.8(9)
F7 C11 F6 106.3(9)
F2 C11 C2 113.4(8)
F7 C11 C2 109.5(8)
F6 C11 C2 110.8(8)
F23 C12 F22 106.5(6)
F23 C12 F24 108.3(6)
F22 C12 F24 105.5(5)
F23 C12 C3 111.3(5)
F22 C12 C3 112.2(5)
F24 C12 C3 112.5(5)
N2 C13 N1 109.1(7)
C15 C14 N2 106.8(7)
C14 C15 N1 109.1(7)
C18 C16 N2 114.5(7)
C19 C18 C16 127.4(9)
C18 C19 C20 124.6(10)
C13 N1 C15 107.0(7)
C13 N1 C17 126.3(8)
C15 N1 C17 126.7(8)
C13 N2 C14 108.0(7)
C13 N2 C16 125.8(7)
C14 N2 C16 126.1(9)

loop_
_geom_bond_atom_site_label_1
_geom_bond_atom_site_label_2
_geom_bond_distance
Al1 O4 1.719(4)
Al1 O2 1.730(4)
Al1 O1 1.735(4)
Al1 O3 1.739(4)
F1 C5 1.350(8)
F2 C11 1.293(10)
F3 C5 1.338(11)
F4 C9 1.321(8)
F5 C5 1.234(10)
F6 C11 1.335(9)
F7 C11 1.295(10)
F8 C4 1.314(7)
F9 C9 1.264(8)
F10 C9 1.337(8)
F11 C10 1.318(9)
F12 C10 1.217(12)
F13 C10 1.367(10)
F14 C4 1.329(7)
F15 C4 1.319(7)
F16 C7 1.337(7)
F17 C7 1.300(7)
F18 C7 1.319(7)
F19 C1 1.315(7)
F20 C1 1.326(7)
F21 C1 1.319(7)
F22 C12 1.325(6)
F23 C12 1.306(7)
F24 C12 1.331(6)
O1 C8 1.371(6)
O2 C2 1.355(7)
O3 C3 1.376(5)
O4 C6 1.371(6)
C1 C3 1.503(8)
C2 C11 1.504(10)
C2 C9 1.517(10)
C3 C12 1.521(7)
C4 C6 1.510(9)
C5 C8 1.507(10)
C6 C7 1.510(8)
C8 C10 1.499(11)
C13 N2 1.296(8)
C13 N1 1.326(8)
C14 C15 1.297(10)
C14 N2 1.377(8)
C15 N1 1.352(8)
C16 C18 1.459(11)
C16 N2 1.482(8)
C17 N1 1.461(8)
C18 C19 1.300(10)
C19 C20 1.515(10)
